data_7251547
loop_
_publ_author_name
'Churakov, Andrei V.'
'Mel'nik, Elena A.'
'Egorov, Pavel A.'
'Mikhaylov, Alexey A.'
'Tripol'skaya, Tatiana A.'
'Lev, Ovadia'
'Prikhodchenko, Petr V.'

_publ_section_title
;
 Anion-directed architectures in amine halide peroxosolvates: role of
 H2O2/H2O competition in crystal engineering
;
_journal_issue 7
_journal_name_full CrystEngComm
_journal_page_first 1225
_journal_page_last 1237
_journal_paper_doi 10.1039/D5CE01038A
_journal_volume 28
_journal_year 2026
_chemical_formula_moiety '2(C10 H18 N), 3(H2 O2), 2(Cl)'
_chemical_formula_sum 'C20 H42 Cl2 N2 O6'
_chemical_formula_weight 477.45
_space_group_crystal_system monoclinic
_space_group_IT_number 13
_space_group_name_Hall '-P 2yac'
_space_group_name_H-M_alt 'P 1 2/n 1'
_atom_sites_solution_hydrogens mixed
_atom_sites_solution_primary direct
_atom_sites_solution_secondary difmap
_audit_creation_method SHELXL-2019/2
_audit_update_record
;
2024-12-03 deposited with the CCDC.	2025-12-30 downloaded from the CCDC.
;
_cell_angle_alpha 90
_cell_angle_beta 106.413(2)
_cell_angle_gamma 90
_cell_formula_units_Z 4
_cell_length_a 18.7063(9)
_cell_length_b 6.3312(3)
_cell_length_c 20.0829(9)
_cell_measurement_reflns_used 3701
_cell_measurement_temperature 100(2)
_cell_measurement_theta_max 29.682
_cell_measurement_theta_min 2.629
_cell_volume 2281.56(19)
_computing_cell_refinement 'SAINT (Bruker, 2018)'
_computing_data_collection '<i>APEX3</i> (Bruker, 2018)'
_computing_data_reduction 'SAINT (Bruker, 2018)'
_computing_structure_refinement 'SHELXL-2019/2 (Sheldrick, 2019)'
_computing_structure_solution 'SHELXT (Sheldrick, 2016)'
_diffrn_ambient_temperature 100(2)
_diffrn_measured_fraction_theta_full 0.995
_diffrn_measured_fraction_theta_max 0.996
_diffrn_measurement_device_type 'Bruker D8 Venture'
_diffrn_measurement_method \w
_diffrn_radiation_type MoK\a
_diffrn_radiation_wavelength 0.71073
_diffrn_reflns_av_R_equivalents 0.0771
_diffrn_reflns_av_unetI/netI 0.0532
_diffrn_reflns_Laue_measured_fraction_full 0.995
_diffrn_reflns_Laue_measured_fraction_max 0.996
_diffrn_reflns_limit_h_max 25
_diffrn_reflns_limit_h_min -25
_diffrn_reflns_limit_k_max 8
_diffrn_reflns_limit_k_min -8
_diffrn_reflns_limit_l_max 27
_diffrn_reflns_limit_l_min -27
_diffrn_reflns_number 33522
_diffrn_reflns_point_group_measured_fraction_full 0.995
_diffrn_reflns_point_group_measured_fraction_max 0.996
_diffrn_reflns_theta_full 25.242
_diffrn_reflns_theta_max 28.995
_diffrn_reflns_theta_min 1.756
_exptl_absorpt_coefficient_mu 0.324
_exptl_absorpt_correction_T_max 0.9257
_exptl_absorpt_correction_T_min 0.8906
_exptl_absorpt_correction_type multi-scan
_exptl_absorpt_process_details 'SADABS (Bruker, 2016)'
_exptl_crystal_colour colourless
_exptl_crystal_density_diffrn 1.390
_exptl_crystal_description prism
_exptl_crystal_F_000 1032
_exptl_crystal_size_max 0.400
_exptl_crystal_size_mid 0.300
_exptl_crystal_size_min 0.200
_refine_diff_density_max 0.368
_refine_diff_density_min -0.242
_refine_diff_density_rms 0.064
_refine_ls_extinction_method none
_refine_ls_goodness_of_fit_ref 1.022
_refine_ls_hydrogen_treatment mixed
_refine_ls_matrix_type full
_refine_ls_number_parameters 319
_refine_ls_number_reflns 6053
_refine_ls_number_restraints 0
_refine_ls_restrained_S_all 1.022
_refine_ls_R_factor_all 0.0578
_refine_ls_R_factor_gt 0.0427
_refine_ls_shift/su_max 0.001
_refine_ls_shift/su_mean 0.000
_refine_ls_structure_factor_coef Fsqd
_refine_ls_weighting_details 'w=1/[\s^2^(Fo^2^)+(0.0359P)^2^+0.9709P] where P=(Fo^2^+2Fc^2^)/3'
_refine_ls_weighting_scheme calc
_refine_ls_wR_factor_gt 0.0917
_refine_ls_wR_factor_ref 0.1014
_reflns_Friedel_coverage 0.000
_reflns_number_gt 4801
_reflns_number_total 6053
_reflns_threshold_expression 'I > 2\s(I)'
_cod_data_source_file d5ce01038a2.cif
_cod_data_source_block a
_cod_depositor_comments 'Adding full bibliography for 7251547--7251557.cif.'
_cod_original_sg_symbol_H-M 'P 2/n'
_cod_database_code 7251547
_shelx_shelxl_version_number 2019/2
_shelx_space_group_comment
;
The symmetry employed for this shelxl refinement is uniquely defined
by the following loop, which should always be used as a source of
symmetry information in preference to the above space-group names.
They are only intended as comments.
;
_shelx_estimated_absorpt_t_min 0.881
_shelx_estimated_absorpt_t_max 0.938

loop_
_space_group_symop_operation_xyz
'x, y, z'
'-x+1/2, y, -z+1/2'
'-x, -y, -z'
'x-1/2, -y, z-1/2'

loop_
_atom_site_label
_atom_site_type_symbol
_atom_site_fract_x
_atom_site_fract_y
_atom_site_fract_z
_atom_site_U_iso_or_equiv
_atom_site_adp_type
_atom_site_occupancy
_atom_site_site_symmetry_order
_atom_site_calc_flag
_atom_site_refinement_flags_posn
_atom_site_refinement_flags_adp
_atom_site_refinement_flags_occupancy
_atom_site_disorder_assembly
_atom_site_disorder_group
Cl1 Cl 0.79215(2) 0.90386(6) 0.67331(2) 0.01452(10) Uani 1 1 d . . . . .
Cl2 Cl 0.45865(2) 0.53727(6) 0.57983(2) 0.01633(10) Uani 1 1 d . . . . .
O1 O 0.65655(7) 0.23784(19) 0.70850(6) 0.0166(3) Uani 1 1 d . . . . .
H1 H 0.6772(13) 0.152(4) 0.7383(12) 0.042(7) Uiso 1 1 d . . . . .
O2 O 0.65051(7) 0.41075(19) 0.75592(6) 0.0184(3) Uani 1 1 d . . . . .
H2 H 0.6505(13) 0.522(4) 0.7286(13) 0.041(7) Uiso 1 1 d . . . . .
O3 O 0.61770(7) 0.66177(19) 0.59297(6) 0.0164(2) Uani 1 1 d . . . . .
H3 H 0.5740(13) 0.617(3) 0.5882(11) 0.031(6) Uiso 1 1 d . . . . .
O4 O 0.63586(7) 0.75019(19) 0.66386(6) 0.0171(3) Uani 1 1 d . . . . .
H4 H 0.6763(14) 0.802(4) 0.6658(12) 0.043(7) Uiso 1 1 d . . . . .
O5 O 0.60839(8) 1.0007(2) 0.50208(7) 0.0209(3) Uani 1 1 d . . . . .
H5 H 0.6068(14) 0.899(4) 0.5290(13) 0.046(7) Uiso 1 1 d . . . . .
O6 O 0.59256(7) 1.1711(2) 0.54579(6) 0.0180(3) Uani 1 1 d . . . . .
H6 H 0.5731(14) 1.255(4) 0.5115(13) 0.048(7) Uiso 1 1 d . . . . .
N1 N 0.50300(8) 0.0779(2) 0.64563(7) 0.0136(3) Uani 1 1 d . . . . .
H11 H 0.4851(11) 0.185(3) 0.6219(10) 0.021(5) Uiso 1 1 d . . . . .
H12 H 0.4974(12) -0.036(3) 0.6172(11) 0.025(6) Uiso 1 1 d . . . . .
H13 H 0.5538(12) 0.095(3) 0.6645(11) 0.027(6) Uiso 1 1 d . . . . .
C11 C 0.46503(9) 0.0437(2) 0.70156(8) 0.0106(3) Uani 1 1 d . . . . .
C12 C 0.50075(9) -0.1468(2) 0.74510(8) 0.0128(3) Uani 1 1 d . . . . .
H121 H 0.554469 -0.120143 0.766704 0.015 Uiso 1 1 calc R U . . .
H122 H 0.495669 -0.273580 0.715282 0.015 Uiso 1 1 calc R U . . .
C13 C 0.46129(9) -0.1828(3) 0.80151(8) 0.0142(3) Uani 1 1 d . . . . .
H131 H 0.483837 -0.307730 0.830286 0.017 Uiso 1 1 calc R U . . .
C14 C 0.37823(9) -0.2239(2) 0.76753(8) 0.0145(3) Uani 1 1 d . . . . .
H141 H 0.372051 -0.351063 0.737771 0.017 Uiso 1 1 calc R U . . .
H142 H 0.352802 -0.249583 0.803835 0.017 Uiso 1 1 calc R U . . .
C15 C 0.34328(9) -0.0329(2) 0.72371(8) 0.0138(3) Uani 1 1 d . . . . .
H151 H 0.289058 -0.059995 0.701733 0.017 Uiso 1 1 calc R U . . .
C16 C 0.38231(9) 0.0034(3) 0.66687(8) 0.0132(3) Uani 1 1 d . . . . .
H161 H 0.376155 -0.122229 0.636441 0.016 Uiso 1 1 calc R U . . .
H162 H 0.359953 0.126457 0.638033 0.016 Uiso 1 1 calc R U . . .
C17 C 0.47448(9) 0.2417(2) 0.74669(8) 0.0137(3) Uani 1 1 d . . . . .
H171 H 0.452031 0.364864 0.717979 0.016 Uiso 1 1 calc R U . . .
H172 H 0.528090 0.270883 0.767913 0.016 Uiso 1 1 calc R U . . .
C18 C 0.43569(9) 0.2048(3) 0.80370(8) 0.0146(3) Uani 1 1 d . . . . .
H181 H 0.441733 0.332941 0.833903 0.018 Uiso 1 1 calc R U . . .
C19 C 0.35254(9) 0.1633(3) 0.77018(9) 0.0161(3) Uani 1 1 d . . . . .
H191 H 0.329498 0.287072 0.742133 0.019 Uiso 1 1 calc R U . . .
H192 H 0.327174 0.140718 0.806703 0.019 Uiso 1 1 calc R U . . .
C20 C 0.47082(10) 0.0134(3) 0.84795(8) 0.0167(3) Uani 1 1 d . . . . .
H201 H 0.524455 0.039989 0.870048 0.020 Uiso 1 1 calc R U . . .
H202 H 0.446343 -0.009710 0.885081 0.020 Uiso 1 1 calc R U . . .
N2 N 0.74422(8) 1.3551(2) 0.60252(7) 0.0136(3) Uani 1 1 d . . . . .
H21 H 0.6947(12) 1.342(3) 0.5850(11) 0.028(6) Uiso 1 1 d . . . . .
H22 H 0.7614(13) 1.230(4) 0.6228(12) 0.040(7) Uiso 1 1 d . . . . .
H23 H 0.7518(14) 1.461(4) 0.6349(13) 0.044(7) Uiso 1 1 d . . . . .
C21 C 0.78235(8) 1.4061(2) 0.54780(8) 0.0105(3) Uani 1 1 d . . . . .
C22 C 0.77186(9) 1.2201(2) 0.49743(8) 0.0124(3) Uani 1 1 d . . . . .
H221 H 0.718109 1.196375 0.475090 0.015 Uiso 1 1 calc R U . . .
H222 H 0.793032 1.090186 0.522849 0.015 Uiso 1 1 calc R U . . .
C23 C 0.81162(9) 1.2705(2) 0.44202(8) 0.0132(3) Uani 1 1 d . . . . .
H231 H 0.804967 1.149876 0.408664 0.016 Uiso 1 1 calc R U . . .
C24 C 0.89478(9) 1.3048(3) 0.47684(8) 0.0145(3) Uani 1 1 d . . . . .
H241 H 0.920531 1.336913 0.441208 0.017 Uiso 1 1 calc R U . . .
H242 H 0.916937 1.174758 0.501557 0.017 Uiso 1 1 calc R U . . .
C25 C 0.90507(9) 1.4885(2) 0.52833(8) 0.0137(3) Uani 1 1 d . . . . .
H251 H 0.959404 1.510558 0.551248 0.016 Uiso 1 1 calc R U . . .
C26 C 0.86506(9) 1.4399(2) 0.58372(8) 0.0125(3) Uani 1 1 d . . . . .
H261 H 0.886543 1.311331 0.609871 0.015 Uiso 1 1 calc R U . . .
H262 H 0.871615 1.558895 0.616873 0.015 Uiso 1 1 calc R U . . .
C27 C 0.74793(9) 1.6062(2) 0.50903(8) 0.0120(3) Uani 1 1 d . . . . .
H271 H 0.753457 1.725534 0.541953 0.014 Uiso 1 1 calc R U . . .
H272 H 0.694142 1.583969 0.486439 0.014 Uiso 1 1 calc R U . . .
C28 C 0.78835(9) 1.6564(2) 0.45399(8) 0.0135(3) Uani 1 1 d . . . . .
H281 H 0.766782 1.787614 0.428376 0.016 Uiso 1 1 calc R U . . .
C29 C 0.77768(10) 1.4712(3) 0.40275(8) 0.0151(3) Uani 1 1 d . . . . .
H291 H 0.723895 1.449198 0.380064 0.018 Uiso 1 1 calc R U . . .
H292 H 0.802296 1.503386 0.366300 0.018 Uiso 1 1 calc R U . . .
C30 C 0.87159(9) 1.6900(2) 0.48927(9) 0.0154(3) Uani 1 1 d . . . . .
H301 H 0.878453 1.809697 0.522186 0.018 Uiso 1 1 calc R U . . .
H302 H 0.897476 1.724419 0.453927 0.018 Uiso 1 1 calc R U . . .

loop_
_atom_site_aniso_label
_atom_site_aniso_U_11
_atom_site_aniso_U_22
_atom_site_aniso_U_33
_atom_site_aniso_U_23
_atom_site_aniso_U_13
_atom_site_aniso_U_12
Cl1 0.01465(19) 0.01481(19) 0.01361(19) -0.00155(14) 0.00316(14) 0.00025(14)
Cl2 0.0160(2) 0.0177(2) 0.0149(2) 0.00338(14) 0.00385(15) 0.00083(14)
O1 0.0210(6) 0.0148(6) 0.0132(6) -0.0008(5) 0.0033(5) 0.0026(5)
O2 0.0277(7) 0.0148(6) 0.0144(6) -0.0016(5) 0.0088(5) 0.0019(5)
O3 0.0169(6) 0.0193(6) 0.0134(6) -0.0013(5) 0.0050(5) -0.0015(5)
O4 0.0181(6) 0.0190(6) 0.0144(6) -0.0020(5) 0.0051(5) -0.0030(5)
O5 0.0318(8) 0.0166(6) 0.0179(7) 0.0005(5) 0.0130(6) 0.0025(5)
O6 0.0227(6) 0.0173(6) 0.0138(6) -0.0003(5) 0.0046(5) 0.0027(5)
N1 0.0134(7) 0.0169(7) 0.0116(7) 0.0016(6) 0.0054(6) 0.0010(5)
C11 0.0108(7) 0.0128(7) 0.0089(7) 0.0009(5) 0.0042(6) -0.0010(5)
C12 0.0122(7) 0.0120(7) 0.0136(8) 0.0019(6) 0.0030(6) 0.0009(6)
C13 0.0162(8) 0.0121(8) 0.0132(8) 0.0036(6) 0.0022(6) -0.0011(6)
C14 0.0158(8) 0.0119(8) 0.0168(8) -0.0010(6) 0.0065(6) -0.0042(6)
C15 0.0111(8) 0.0144(8) 0.0165(8) -0.0005(6) 0.0048(6) -0.0016(6)
C16 0.0120(8) 0.0159(8) 0.0113(8) 0.0000(6) 0.0024(6) 0.0010(6)
C17 0.0161(8) 0.0128(8) 0.0135(8) -0.0003(6) 0.0066(6) -0.0023(6)
C18 0.0205(8) 0.0124(8) 0.0137(8) -0.0032(6) 0.0093(7) -0.0056(6)
C19 0.0184(8) 0.0129(8) 0.0213(9) -0.0018(6) 0.0125(7) -0.0005(6)
C20 0.0216(9) 0.0186(8) 0.0103(8) 0.0000(6) 0.0054(7) -0.0066(6)
N2 0.0133(7) 0.0174(7) 0.0114(7) 0.0025(5) 0.0056(5) 0.0020(5)
C21 0.0101(7) 0.0130(7) 0.0090(7) 0.0005(5) 0.0039(6) 0.0002(5)
C22 0.0153(8) 0.0097(7) 0.0133(8) -0.0010(6) 0.0060(6) -0.0027(6)
C23 0.0172(8) 0.0117(7) 0.0122(8) -0.0025(6) 0.0067(6) -0.0020(6)
C24 0.0160(8) 0.0140(8) 0.0159(8) -0.0015(6) 0.0085(6) 0.0007(6)
C25 0.0102(7) 0.0156(8) 0.0156(8) -0.0017(6) 0.0044(6) -0.0009(6)
C26 0.0120(7) 0.0139(8) 0.0107(7) -0.0012(6) 0.0019(6) 0.0015(6)
C27 0.0128(7) 0.0119(7) 0.0114(7) 0.0006(6) 0.0033(6) 0.0025(6)
C28 0.0168(8) 0.0109(7) 0.0137(8) 0.0023(6) 0.0058(6) 0.0004(6)
C29 0.0187(8) 0.0163(8) 0.0108(8) 0.0006(6) 0.0051(6) -0.0011(6)
C30 0.0164(8) 0.0122(8) 0.0195(8) -0.0017(6) 0.0081(6) -0.0022(6)

loop_
_atom_type_symbol
_atom_type_description
_atom_type_scat_dispersion_real
_atom_type_scat_dispersion_imag
_atom_type_scat_source
C C 0.0033 0.0016 'International Tables Vol C Tables 4.2.6.8 and 6.1.1.4'
H H 0.0000 0.0000 'International Tables Vol C Tables 4.2.6.8 and 6.1.1.4'
Cl Cl 0.1484 0.1585 'International Tables Vol C Tables 4.2.6.8 and 6.1.1.4'
N N 0.0061 0.0033 'International Tables Vol C Tables 4.2.6.8 and 6.1.1.4'
O O 0.0106 0.0060 'International Tables Vol C Tables 4.2.6.8 and 6.1.1.4'

loop_
_geom_angle_atom_site_label_1
_geom_angle_atom_site_label_2
_geom_angle_atom_site_label_3
_geom_angle
_geom_angle_site_symmetry_1
_geom_angle_site_symmetry_3
_geom_angle_publ_flag
O2 O1 H1 97.4(17) . . ?
O1 O2 H2 100.0(15) . . ?
O4 O3 H3 100.7(15) . . ?
O3 O4 H4 99.0(17) . . ?
O6 O5 H5 97.4(17) . . ?
O5 O6 H6 94.9(17) . . ?
C11 N1 H11 110.1(14) . . ?
C11 N1 H12 111.2(13) . . ?
H11 N1 H12 108.9(18) . . ?
C11 N1 H13 111.0(13) . . ?
H11 N1 H13 109.5(18) . . ?
H12 N1 H13 106.0(18) . . ?
N1 C11 C17 108.96(12) . . ?
N1 C11 C12 108.57(13) . . ?
C17 C11 C12 110.45(13) . . ?
N1 C11 C16 108.33(12) . . ?
C17 C11 C16 109.86(13) . . ?
C12 C11 C16 110.62(13) . . ?
C11 C12 C13 108.43(13) . . ?
C11 C12 H121 110.0 . . ?
C13 C12 H121 110.0 . . ?
C11 C12 H122 110.0 . . ?
C13 C12 H122 110.0 . . ?
H121 C12 H122 108.4 . . ?
C14 C13 C20 109.72(14) . . ?
C14 C13 C12 109.59(13) . . ?
C20 C13 C12 109.35(13) . . ?
C14 C13 H131 109.4 . . ?
C20 C13 H131 109.4 . . ?
C12 C13 H131 109.4 . . ?
C15 C14 C13 109.68(13) . . ?
C15 C14 H141 109.7 . . ?
C13 C14 H141 109.7 . . ?
C15 C14 H142 109.7 . . ?
C13 C14 H142 109.7 . . ?
H141 C14 H142 108.2 . . ?
C14 C15 C19 109.49(13) . . ?
C14 C15 C16 109.29(13) . . ?
C19 C15 C16 109.59(13) . . ?
C14 C15 H151 109.5 . . ?
C19 C15 H151 109.5 . . ?
C16 C15 H151 109.5 . . ?
C11 C16 C15 108.60(13) . . ?
C11 C16 H161 110.0 . . ?
C15 C16 H161 110.0 . . ?
C11 C16 H162 110.0 . . ?
C15 C16 H162 110.0 . . ?
H161 C16 H162 108.4 . . ?
C11 C17 C18 108.52(12) . . ?
C11 C17 H171 110.0 . . ?
C18 C17 H171 110.0 . . ?
C11 C17 H172 110.0 . . ?
C18 C17 H172 110.0 . . ?
H171 C17 H172 108.4 . . ?
C19 C18 C20 109.51(13) . . ?
C19 C18 C17 109.45(13) . . ?
C20 C18 C17 109.63(13) . . ?
C19 C18 H181 109.4 . . ?
C20 C18 H181 109.4 . . ?
C17 C18 H181 109.4 . . ?
C18 C19 C15 109.40(13) . . ?
C18 C19 H191 109.8 . . ?
C15 C19 H191 109.8 . . ?
C18 C19 H192 109.8 . . ?
C15 C19 H192 109.8 . . ?
H191 C19 H192 108.2 . . ?
C13 C20 C18 109.26(13) . . ?
C13 C20 H201 109.8 . . ?
C18 C20 H201 109.8 . . ?
C13 C20 H202 109.8 . . ?
C18 C20 H202 109.8 . . ?
H201 C20 H202 108.3 . . ?
C21 N2 H21 112.5(13) . . ?
C21 N2 H22 109.5(15) . . ?
H21 N2 H22 106.9(19) . . ?
C21 N2 H23 110.6(15) . . ?
H21 N2 H23 106.4(19) . . ?
H22 N2 H23 111(2) . . ?
N2 C21 C26 108.14(12) . . ?
N2 C21 C22 108.64(12) . . ?
C26 C21 C22 110.14(13) . . ?
N2 C21 C27 109.33(12) . . ?
C26 C21 C27 110.43(13) . . ?
C22 C21 C27 110.12(12) . . ?
C21 C22 C23 108.77(12) . . ?
C21 C22 H221 109.9 . . ?
C23 C22 H221 109.9 . . ?
C21 C22 H222 109.9 . . ?
C23 C22 H222 109.9 . . ?
H221 C22 H222 108.3 . . ?
C24 C23 C29 109.66(13) . . ?
C24 C23 C22 109.65(13) . . ?
C29 C23 C22 109.21(13) . . ?
C24 C23 H231 109.4 . . ?
C29 C23 H231 109.4 . . ?
C22 C23 H231 109.4 . . ?
C23 C24 C25 109.51(13) . . ?
C23 C24 H241 109.8 . . ?
C25 C24 H241 109.8 . . ?
C23 C24 H242 109.8 . . ?
C25 C24 H242 109.8 . . ?
H241 C24 H242 108.2 . . ?
C24 C25 C30 109.31(13) . . ?
C24 C25 C26 110.02(13) . . ?
C30 C25 C26 108.94(13) . . ?
C24 C25 H251 109.5 . . ?
C30 C25 H251 109.5 . . ?
C26 C25 H251 109.5 . . ?
C21 C26 C25 108.77(12) . . ?
C21 C26 H261 109.9 . . ?
C25 C26 H261 109.9 . . ?
C21 C26 H262 109.9 . . ?
C25 C26 H262 109.9 . . ?
H261 C26 H262 108.3 . . ?
C21 C27 C28 108.36(12) . . ?
C21 C27 H271 110.0 . . ?
C28 C27 H271 110.0 . . ?
C21 C27 H272 110.0 . . ?
C28 C27 H272 110.0 . . ?
H271 C27 H272 108.4 . . ?
C30 C28 C29 109.78(13) . . ?
C30 C28 C27 109.75(13) . . ?
C29 C28 C27 109.05(13) . . ?
C30 C28 H281 109.4 . . ?
C29 C28 H281 109.4 . . ?
C27 C28 H281 109.4 . . ?
C23 C29 C28 109.35(13) . . ?
C23 C29 H291 109.8 . . ?
C28 C29 H291 109.8 . . ?
C23 C29 H292 109.8 . . ?
C28 C29 H292 109.8 . . ?
H291 C29 H292 108.3 . . ?
C28 C30 C25 109.61(13) . . ?
C28 C30 H301 109.7 . . ?
C25 C30 H301 109.7 . . ?
C28 C30 H302 109.7 . . ?
C25 C30 H302 109.7 . . ?
H301 C30 H302 108.2 . . ?

loop_
_geom_bond_atom_site_label_1
_geom_bond_atom_site_label_2
_geom_bond_distance
_geom_bond_site_symmetry_2
_geom_bond_publ_flag
O1 O2 1.4762(16) . ?
O1 H1 0.82(2) . ?
O2 H2 0.89(2) . ?
O3 O4 1.4773(16) . ?
O3 H3 0.84(2) . ?
O4 H4 0.82(2) . ?
O5 O6 1.4727(16) . ?
O5 H5 0.85(3) . ?
O6 H6 0.87(3) . ?
N1 C11 1.505(2) . ?
N1 H11 0.84(2) . ?
N1 H12 0.90(2) . ?
N1 H13 0.92(2) . ?
C11 C17 1.528(2) . ?
C11 C12 1.528(2) . ?
C11 C16 1.528(2) . ?
C12 C13 1.534(2) . ?
C12 H121 0.9900 . ?
C12 H122 0.9900 . ?
C13 C14 1.532(2) . ?
C13 C20 1.533(2) . ?
C13 H131 1.0000 . ?
C14 C15 1.529(2) . ?
C14 H141 0.9900 . ?
C14 H142 0.9900 . ?
C15 C19 1.534(2) . ?
C15 C16 1.536(2) . ?
C15 H151 1.0000 . ?
C16 H161 0.9900 . ?
C16 H162 0.9900 . ?
C17 C18 1.537(2) . ?
C17 H171 0.9900 . ?
C17 H172 0.9900 . ?
C18 C19 1.533(2) . ?
C18 C20 1.536(2) . ?
C18 H181 1.0000 . ?
C19 H191 0.9900 . ?
C19 H192 0.9900 . ?
C20 H201 0.9900 . ?
C20 H202 0.9900 . ?
N2 C21 1.5045(19) . ?
N2 H21 0.90(2) . ?
N2 H22 0.91(2) . ?
N2 H23 0.92(3) . ?
C21 C26 1.526(2) . ?
C21 C22 1.528(2) . ?
C21 C27 1.531(2) . ?
C22 C23 1.536(2) . ?
C22 H221 0.9900 . ?
C22 H222 0.9900 . ?
C23 C24 1.530(2) . ?
C23 C29 1.535(2) . ?
C23 H231 1.0000 . ?
C24 C25 1.532(2) . ?
C24 H241 0.9900 . ?
C24 H242 0.9900 . ?
C25 C30 1.535(2) . ?
C25 C26 1.537(2) . ?
C25 H251 1.0000 . ?
C26 H261 0.9900 . ?
C26 H262 0.9900 . ?
C27 C28 1.538(2) . ?
C27 H271 0.9900 . ?
C27 H272 0.9900 . ?
C28 C30 1.532(2) . ?
C28 C29 1.535(2) . ?
C28 H281 1.0000 . ?
C29 H291 0.9900 . ?
C29 H292 0.9900 . ?
C30 H301 0.9900 . ?
C30 H302 0.9900 . ?

loop_
_geom_hbond_atom_site_label_D
_geom_hbond_atom_site_label_H
_geom_hbond_atom_site_label_A
_geom_hbond_distance_DH
_geom_hbond_distance_HA
_geom_hbond_distance_DA
_geom_hbond_angle_DHA
_geom_hbond_site_symmetry_A
_geom_hbond_publ_flag
O1 H1 Cl1 0.82(2) 2.32(2) 3.1207(13) 166(2) 2_646 yes
O2 H2 O4 0.89(2) 1.91(2) 2.7974(17) 172(2) . yes
O3 H3 Cl2 0.84(2) 2.18(2) 3.0164(13) 174(2) . yes
O4 H4 Cl1 0.82(2) 2.22(2) 3.0359(13) 173(2) . yes
O5 H5 O3 0.85(3) 1.95(3) 2.7905(17) 172(2) . yes
O6 H6 Cl2 0.87(3) 2.20(3) 3.0537(13) 170(2) 3_676 yes
N1 H13 O1 0.92(2) 2.08(2) 2.9699(19) 160.8(18) . yes
N2 H21 O6 0.90(2) 2.14(2) 2.9794(19) 154.9(19) . yes
N1 H11 Cl2 0.84(2) 2.39(2) 3.2054(15) 164.2(18) . yes
N2 H22 Cl1 0.91(2) 2.30(3) 3.2043(15) 174(2) . yes

loop_
_geom_torsion_atom_site_label_1
_geom_torsion_atom_site_label_2
_geom_torsion_atom_site_label_3
_geom_torsion_atom_site_label_4
_geom_torsion
_geom_torsion_site_symmetry_1
_geom_torsion_site_symmetry_2
_geom_torsion_site_symmetry_3
_geom_torsion_site_symmetry_4
_geom_torsion_publ_flag
N1 C11 C12 C13 -179.34(12) . . . . ?
C17 C11 C12 C13 61.25(16) . . . . ?
C16 C11 C12 C13 -60.60(16) . . . . ?
C11 C12 C13 C14 59.68(16) . . . . ?
C11 C12 C13 C20 -60.63(16) . . . . ?
C20 C13 C14 C15 59.73(16) . . . . ?
C12 C13 C14 C15 -60.35(16) . . . . ?
C13 C14 C15 C19 -59.78(17) . . . . ?
C13 C14 C15 C16 60.26(16) . . . . ?
N1 C11 C16 C15 179.68(12) . . . . ?
C17 C11 C16 C15 -61.40(16) . . . . ?
C12 C11 C16 C15 60.80(16) . . . . ?
C14 C15 C16 C11 -59.87(16) . . . . ?
C19 C15 C16 C11 60.11(16) . . . . ?
N1 C11 C17 C18 -179.86(13) . . . . ?
C12 C11 C17 C18 -60.68(17) . . . . ?
C16 C11 C17 C18 61.61(16) . . . . ?
C11 C17 C18 C19 -60.52(16) . . . . ?
C11 C17 C18 C20 59.61(16) . . . . ?
C20 C18 C19 C15 -60.24(17) . . . . ?
C17 C18 C19 C15 59.97(17) . . . . ?
C14 C15 C19 C18 60.07(17) . . . . ?
C16 C15 C19 C18 -59.79(17) . . . . ?
C14 C13 C20 C18 -59.63(17) . . . . ?
C12 C13 C20 C18 60.59(17) . . . . ?
C19 C18 C20 C13 59.96(17) . . . . ?
C17 C18 C20 C13 -60.14(17) . . . . ?
N2 C21 C22 C23 -179.27(12) . . . . ?
C26 C21 C22 C23 -61.00(16) . . . . ?
C27 C21 C22 C23 61.03(16) . . . . ?
C21 C22 C23 C24 60.14(16) . . . . ?
C21 C22 C23 C29 -60.04(16) . . . . ?
C29 C23 C24 C25 60.33(16) . . . . ?
C22 C23 C24 C25 -59.58(16) . . . . ?
C23 C24 C25 C30 -60.28(16) . . . . ?
C23 C24 C25 C26 59.30(16) . . . . ?
N2 C21 C26 C25 179.08(12) . . . . ?
C22 C21 C26 C25 60.50(16) . . . . ?
C27 C21 C26 C25 -61.34(16) . . . . ?
C24 C25 C26 C21 -59.40(16) . . . . ?
C30 C25 C26 C21 60.41(16) . . . . ?
N2 C21 C27 C28 179.38(12) . . . . ?
C26 C21 C27 C28 60.52(16) . . . . ?
C22 C21 C27 C28 -61.33(16) . . . . ?
C21 C27 C28 C30 -59.50(16) . . . . ?
C21 C27 C28 C29 60.80(16) . . . . ?
C24 C23 C29 C28 -59.62(16) . . . . ?
C22 C23 C29 C28 60.55(17) . . . . ?
C30 C28 C29 C23 59.27(17) . . . . ?
C27 C28 C29 C23 -61.00(17) . . . . ?
C29 C28 C30 C25 -59.59(17) . . . . ?
C27 C28 C30 C25 60.26(16) . . . . ?
C24 C25 C30 C28 59.91(16) . . . . ?
C26 C25 C30 C28 -60.34(16) . . . . ?
H1 O1 O2 H2 153(2) . . . . ?
H3 O3 O4 H4 -175(2) . . . . ?
H5 O5 O6 H6 -153(2) . . . . ?
